data_7716062
loop_
_publ_author_name
'Subintoro, Primadi J.'
'Carter, Korey P.'

_publ_section_title
;
 Structural and vibrational properties of lanthanide Lindqvist
 polyoxometalate complexes.
;
_journal_issue 22
_journal_name_full 'Dalton transactions (Cambridge, England : 2003)'
_journal_page_first 9526
_journal_page_last 9539
_journal_paper_doi 10.1039/d4dt00786g
_journal_volume 53
_journal_year 2024
_chemical_formula_moiety 'Na9 O71 Sm W10, O'
_chemical_formula_sum 'Na9 O72 Sm W10'
_chemical_formula_weight 3347.76
_space_group_crystal_system triclinic
_space_group_IT_number 2
_space_group_name_Hall '-P 1'
_space_group_name_H-M_alt 'P -1'
_atom_sites_solution_primary direct
_audit_creation_date 2023-12-20
_audit_creation_method
;FinalCif V134 by Daniel Kratzert, Freiburg 2024, 
https://dkratzert.de/finalcif.html
;
_audit_update_record
;
2024-02-29 deposited with the CCDC.	2024-05-06 downloaded from the CCDC.
;
_cell_angle_alpha 76.931(5)
_cell_angle_beta 83.975(5)
_cell_angle_gamma 77.418(5)
_cell_formula_units_Z 2
_cell_length_a 12.9063(17)
_cell_length_b 13.1156(15)
_cell_length_c 20.911(3)
_cell_measurement_reflns_used 9468
_cell_measurement_temperature 100.00
_cell_measurement_theta_max 36.269
_cell_measurement_theta_min 2.301
_cell_volume 3359.4(8)
_computing_cell_refinement 'SAINT V8.40B (?, 2016)'
_computing_data_reduction 'SAINT V8.40B (?, 2016)'
_computing_molecular_graphics 'Olex2 1.5 (Dolomanov et al., 2009)'
_computing_publication_material 'Olex2 1.5 (Dolomanov et al., 2009)'
_computing_structure_refinement 'SHELXL 2016/4 (Sheldrick, 2015)'
_computing_structure_solution 'SHELXT 2018/2 (Sheldrick, 2018)'
_diffrn_ambient_temperature 100.00
_diffrn_measured_fraction_theta_full 0.993
_diffrn_measured_fraction_theta_max 0.996
_diffrn_measurement_device_type 'Bruker D8 Venture Duo'
_diffrn_radiation_type MoK\a
_diffrn_radiation_wavelength 0.71073
_diffrn_reflns_av_R_equivalents 0.0945
_diffrn_reflns_av_unetI/netI 0.0464
_diffrn_reflns_Laue_measured_fraction_full 0.993
_diffrn_reflns_Laue_measured_fraction_max 0.996
_diffrn_reflns_limit_h_max 17
_diffrn_reflns_limit_h_min -17
_diffrn_reflns_limit_k_max 18
_diffrn_reflns_limit_k_min -18
_diffrn_reflns_limit_l_max 29
_diffrn_reflns_limit_l_min -29
_diffrn_reflns_number 206334
_diffrn_reflns_point_group_measured_fraction_full 0.993
_diffrn_reflns_point_group_measured_fraction_max 0.996
_diffrn_reflns_theta_full 25.242
_diffrn_reflns_theta_max 29.574
_diffrn_reflns_theta_min 2.082
_exptl_absorpt_coefficient_mu 18.086
_exptl_absorpt_correction_T_max 0.2740
_exptl_absorpt_correction_T_min 0.1039
_exptl_absorpt_correction_type multi-scan
_exptl_absorpt_process_details
;
SADABS-2016/2 (Bruker,2016/2) was used for absorption correction.
wR2(int) was 0.1604 before and 0.1100 after correction.
The Ratio of minimum to maximum transmission is 0.3792.
The \l/2 correction factor is Not present.
;
_exptl_crystal_colour 'clear light colourless'
_exptl_crystal_colour_lustre clear
_exptl_crystal_colour_modifier light
_exptl_crystal_colour_primary colourless
_exptl_crystal_density_diffrn 3.310
_exptl_crystal_description plank
_exptl_crystal_F_000 2954
_exptl_crystal_preparation
'Sodium tungstate in aqueous media acidified with Nitric acid followed by addition of Samarium Nitrate solution'
_exptl_crystal_recrystallization_method 'Slow evaporation from water'
_exptl_crystal_size_max 0.2
_exptl_crystal_size_mid 0.2
_exptl_crystal_size_min 0.1
_refine_diff_density_max 5.866
_refine_diff_density_min -3.546
_refine_diff_density_rms 0.354
_refine_ls_extinction_coef 0.00154(4)
_refine_ls_extinction_expression Fc^*^=kFc[1+0.001xFc^2^\l^3^/sin(2\q)]^-1/4^
_refine_ls_extinction_method 'SHELXL-2016/4 (Sheldrick 2016)'
_refine_ls_goodness_of_fit_ref 1.121
_refine_ls_hydrogen_treatment undef
_refine_ls_matrix_type full
_refine_ls_number_parameters 911
_refine_ls_number_reflns 18758
_refine_ls_number_restraints 6
_refine_ls_restrained_S_all 1.121
_refine_ls_R_factor_all 0.0391
_refine_ls_R_factor_gt 0.0361
_refine_ls_shift/su_max 0.002
_refine_ls_shift/su_mean 0.000
_refine_ls_structure_factor_coef Fsqd
_refine_ls_weighting_details 'w=1/[\s^2^(Fo^2^)+(0.0157P)^2^+62.9059P] where P=(Fo^2^+2Fc^2^)/3'
_refine_ls_weighting_scheme calc
_refine_ls_wR_factor_gt 0.0847
_refine_ls_wR_factor_ref 0.0865
_reflns_Friedel_coverage 0.000
_reflns_number_gt 17554
_reflns_number_total 18758
_reflns_threshold_expression 'I > 2\s(I)'
_cod_data_source_file d4dt00786g2.cif
_cod_data_source_block Complex_5
_cod_depositor_comments 'Adding full bibliography for 7716058--7716071.cif.'
_cod_original_cell_volume 3359.4(7)
_cod_database_code 7716062
_olex2_exptl_crystal_mounting_method 'Mitegen mount'
_olex2_refinement_description
;
1. Uiso/Uaniso restraints and constraints
Uanis(O73) \\sim Ueq: with sigma of 0.001 and sigma for terminal atoms of 0.002
2. Others
 Fixed Sof: Na8(0.5) Na9(0.666667) O58(0.5) Na10(0.5) Na11(0.5) Na12(0.333333)
 O65(0.5) O67(0.5) O68(0.666667) O69(0.5) O70(0.5) O71(0.5) O72(0.5) O73(0.5)
 O74(0.25) O75(0.5) O76(0.333333) O77(0.5) O78(0.25) O79(0.5)
;
_olex2_submission_special_instructions 'No special instructions were received'
_shelx_shelxl_version_number 2016/4
_shelx_space_group_comment
;
The symmetry employed for this shelxl refinement is uniquely defined
by the following loop, which should always be used as a source of
symmetry information in preference to the above space-group names.
They are only intended as comments.
;

loop_
_space_group_symop_operation_xyz
'x, y, z'
'-x, -y, -z'

loop_
_atom_site_label
_atom_site_type_symbol
_atom_site_fract_x
_atom_site_fract_y
_atom_site_fract_z
_atom_site_U_iso_or_equiv
_atom_site_adp_type
_atom_site_occupancy
_atom_site_site_symmetry_order
_atom_site_calc_flag
_atom_site_refinement_flags_posn
_atom_site_refinement_flags_adp
_atom_site_refinement_flags_occupancy
_atom_site_disorder_assembly
_atom_site_disorder_group
W1 W 0.60266(2) 0.24121(2) 0.22382(2) 0.00693(6) Uani 1 1 d . . . . .
W2 W 0.49368(2) 0.12905(2) 0.36318(2) 0.00792(6) Uani 1 1 d . . . . .
W7 W 0.23181(2) 0.62823(2) 0.15668(2) 0.00875(6) Uani 1 1 d . . . . .
W5 W 0.60603(2) -0.01986(2) 0.25425(2) 0.00853(6) Uani 1 1 d . . . . .
W6 W 0.24479(2) 0.60171(2) 0.31607(2) 0.00882(6) Uani 1 1 d . . . . .
W4 W 0.45075(2) 0.14975(2) 0.14311(2) 0.00819(6) Uani 1 1 d . . . . .
W3 W 0.34338(2) 0.03647(2) 0.28256(2) 0.00906(6) Uani 1 1 d . . . . .
W8 W 0.03811(2) 0.49622(2) 0.18329(2) 0.01073(6) Uani 1 1 d . . . . .
W9 W 0.05106(2) 0.46816(2) 0.34284(2) 0.00850(6) Uani 1 1 d . . . . .
W10 W 0.01578(2) 0.71129(2) 0.24743(2) 0.01287(6) Uani 1 1 d . . . . .
Sm1 Sm 0.30244(3) 0.34129(3) 0.25274(2) 0.00733(7) Uani 1 1 d . . . . .
O26 O -0.0233(4) 0.4487(4) 0.2714(3) 0.0121(10) Uani 1 1 d . . . . .
O8 O 0.3563(4) 0.0564(4) 0.1865(2) 0.0116(9) Uani 1 1 d . . . . .
O6 O 0.5682(4) 0.2248(4) 0.1390(2) 0.0092(9) Uani 1 1 d . . . . .
Na1 Na 0.9413(3) 0.0559(3) 0.36213(16) 0.0169(6) Uani 1 1 d . . . . .
Na2 Na 0.6013(2) -0.3080(2) 0.14167(15) 0.0154(6) Uani 1 1 d . . . . .
Na3 Na 0.8091(2) -0.2154(2) 0.46683(15) 0.0152(6) Uani 1 1 d . . . . .
Na4 Na 0.6382(2) -0.4544(2) 0.30798(15) 0.0133(6) Uani 1 1 d . . . . .
Na5 Na 0.6173(2) -0.4736(2) 0.02507(15) 0.0137(6) Uani 1 1 d . . . . .
O10 O 0.3919(4) 0.0372(4) 0.3669(2) 0.0135(10) Uani 1 1 d . . . . .
O17 O 0.6015(4) -0.0005(4) 0.3420(2) 0.0095(9) Uani 1 1 d . . . . .
O28 O 0.1459(4) 0.5351(4) 0.3800(3) 0.0112(9) Uani 1 1 d . . . . .
O30 O 0.2955(4) 0.6647(4) 0.2275(2) 0.0104(9) Uani 1 1 d . . . . .
Na6 Na 0.500000 0.000000 0.000000 0.0201(9) Uani 1 2 d S . P . .
Na7 Na 0.6365(2) -0.3396(2) 0.44181(15) 0.0131(6) Uani 1 1 d . . . . .
O15 O 0.5660(4) 0.0184(4) 0.1655(2) 0.0117(10) Uani 1 1 d . . . . .
O14 O 0.6862(4) 0.0917(4) 0.2308(2) 0.0108(9) Uani 1 1 d . . . . .
O12 O 0.6033(4) 0.2064(4) 0.3197(2) 0.0097(9) Uani 1 1 d . . . . .
O24 O 0.1232(4) 0.5797(5) 0.1194(3) 0.0145(10) Uani 1 1 d . . . . .
O34 O -0.0348(4) 0.6188(4) 0.3226(3) 0.0146(10) Uani 1 1 d . . . . .
O33 O -0.0475(4) 0.6412(5) 0.1946(3) 0.0162(11) Uani 1 1 d . . . . .
O35 O 0.1220(4) 0.7238(4) 0.3008(3) 0.0149(10) Uani 1 1 d . . . . .
O80 O 0.7257(4) -0.3336(4) 0.2247(3) 0.0133(10) Uani 1 1 d . . . . .
O13 O 0.4794(4) 0.1316(4) 0.2535(2) 0.0086(9) Uani 1 1 d . . . . .
O1 O 0.3556(4) 0.2676(4) 0.1536(2) 0.0095(9) Uani 1 1 d . . . . .
O20 O 0.1551(4) 0.3561(4) 0.3347(2) 0.0106(9) Uani 1 1 d . . . . .
O7 O 0.4467(4) 0.1449(4) 0.0613(2) 0.0116(9) Uani 1 1 d . . . . .
O18 O 0.7004(4) -0.1364(4) 0.2555(3) 0.0131(10) Uani 1 1 d . . . . .
O32 O 0.1104(4) 0.7473(4) 0.1719(3) 0.0137(10) Uani 1 1 d . . . . .
O16 O 0.4788(4) -0.0751(4) 0.2764(3) 0.0126(10) Uani 1 1 d . . . . .
O11 O 0.5232(4) 0.1064(4) 0.4445(2) 0.0135(10) Uani 1 1 d . . . . .
O5 O 0.7075(4) 0.3090(4) 0.2009(3) 0.0127(10) Uani 1 1 d . . . . .
O4 O 0.4897(4) 0.3471(4) 0.2275(2) 0.0093(9) Uani 1 1 d . . . . .
O2 O 0.2581(4) 0.1653(4) 0.2779(3) 0.0110(9) Uani 1 1 d . . . . .
O21 O 0.3270(4) 0.4751(4) 0.3090(2) 0.0099(9) Uani 1 1 d . . . . .
O27 O -0.0272(4) 0.4215(4) 0.4111(3) 0.0152(10) Uani 1 1 d . . . . .
O48 O 0.7808(4) -0.2756(5) 0.3730(3) 0.0163(11) Uani 1 1 d . . . . .
O3 O 0.3908(4) 0.2458(4) 0.3528(2) 0.0101(9) Uani 1 1 d . . . . .
O19 O 0.1430(4) 0.3794(4) 0.1923(2) 0.0101(9) Uani 1 1 d . . . . .
O29 O 0.3170(4) 0.6498(4) 0.3643(3) 0.0149(10) Uani 1 1 d . . . . .
O41 O 0.5128(4) -0.3112(4) 0.0468(3) 0.0143(10) Uani 1 1 d . . . . .
O44 O 0.4372(5) -0.1967(5) 0.1819(3) 0.0193(11) Uani 1 1 d . . . . .
O55 O 0.7782(4) -0.5934(4) 0.2872(3) 0.0163(11) Uani 1 1 d . . . . .
O59 O 0.7270(4) -0.3551(4) 0.5393(3) 0.0144(10) Uani 1 1 d . . . . .
O37 O 0.4759(4) -0.5535(4) 0.0755(2) 0.0129(10) Uani 1 1 d . . . . .
O38 O 1.1524(5) -0.0550(5) 0.1885(3) 0.0253(13) Uani 1 1 d . . . . .
O39 O 0.8943(5) 0.0339(5) 0.2614(3) 0.0239(13) Uani 1 1 d . . . . .
O40 O 0.7953(5) -0.0271(5) 0.4150(3) 0.0232(13) Uani 1 1 d . . . . .
O23 O 0.2919(4) 0.6984(4) 0.0870(3) 0.0150(10) Uani 1 1 d . . . . .
O22 O 0.3144(4) 0.4983(4) 0.1686(2) 0.0089(9) Uani 1 1 d . . . . .
O42 O 0.5281(4) -0.5837(4) 0.3579(2) 0.0115(9) Uani 1 1 d . . . . .
O43 O 0.7322(5) -0.5042(5) 0.4155(3) 0.0193(11) Uani 1 1 d . . . . .
O25 O -0.0514(4) 0.4689(5) 0.1350(3) 0.0190(11) Uani 1 1 d . . . . .
O45 O 0.8000(5) 0.2102(5) 0.3777(4) 0.0267(14) Uani 1 1 d . . . . .
O46 O 0.9935(6) -0.3064(5) 0.4578(3) 0.0306(15) Uani 1 1 d . . . . .
O47 O 0.5219(4) -0.4422(4) 0.2158(3) 0.0132(10) Uani 1 1 d . . . . .
O31 O 0.1356(4) 0.5555(4) 0.2491(2) 0.0094(9) Uani 1 1 d . . . . .
O49 O 0.7510(5) -0.4054(6) -0.0472(3) 0.0310(16) Uani 1 1 d . . . . .
O50 O 0.6154(5) -0.1237(5) 0.0822(3) 0.0230(12) Uani 1 1 d . . . . .
Na8 Na 1.2272(6) 0.0676(6) 0.0954(4) 0.0266(15) Uani 0.5 1 d . . P A 2
O51 O 0.4948(4) -0.3977(5) 0.5082(3) 0.0170(11) Uani 1 1 d . . . . .
O52 O 0.8310(8) -0.1707(5) 0.5679(4) 0.047(2) Uani 1 1 d . . . . .
O53 O 0.6123(4) -0.1626(4) 0.4521(3) 0.0148(10) Uani 1 1 d . . . . .
O54 O 1.0382(5) 0.1814(6) 0.2958(4) 0.0353(17) Uani 1 1 d . . . . .
O9 O 0.2571(5) -0.0512(4) 0.3034(3) 0.0154(10) Uani 1 1 d . . . . .
O56 O 0.5247(4) -0.3021(4) 0.3469(3) 0.0138(10) Uani 1 1 d . . . . .
O57 O 1.0805(5) -0.1075(5) 0.3837(3) 0.0273(14) Uani 1 1 d . . . . .
Na9 Na 1.0233(4) 0.0962(4) 0.1924(3) 0.0251(11) Uani 0.6667 1 d . . P A 2
O58 O 0.9369(13) 0.1398(11) 0.4727(7) 0.034(3) Uani 0.5 1 d . . P A 2
Na10 Na 0.8513(6) 0.1701(6) 0.5025(4) 0.0276(16) Uani 0.5 1 d . . P A .
O36 O -0.0747(5) 0.8301(5) 0.2455(3) 0.0237(13) Uani 1 1 d . . . . .
O60 O 0.3559(6) -0.0680(5) 0.0622(4) 0.0383(19) Uani 1 1 d . . . . .
O61 O 0.7160(6) 0.3057(6) 0.5125(3) 0.0321(16) Uani 1 1 d . . . . .
O62 O 0.7193(7) -0.4756(6) 0.1175(4) 0.0404(18) Uani 1 1 d . . . . .
O63 O 1.1411(9) 0.1914(7) 0.1480(5) 0.058(3) Uani 1 1 d . . . . .
O64 O 0.7157(10) -0.6583(10) 0.0409(6) 0.085(4) Uani 1 1 d . . . . .
Na11 Na 0.8907(7) -0.8012(7) 0.0448(4) 0.0373(19) Uani 0.5 1 d . . P . .
Na12 Na 0.9809(8) 0.1039(9) 0.1485(5) 0.023(2) Uani 0.3333 1 d . . P A 1
O65 O 0.7538(13) 0.0396(17) 0.5317(7) 0.050(5) Uani 0.5 1 d . . P A 2
O66 O 1.2186(13) 0.2162(16) -0.0020(8) 0.120(6) Uani 1 1 d . . . . .
O67 O -0.1632(12) 0.9078(19) 0.1173(8) 0.049(5) Uani 0.5 1 d . . P B 2
O68 O 0.7301(11) -0.8789(14) 0.0545(7) 0.060(4) Uani 0.6667 1 d . . P C 2
O69 O -0.1480(12) 0.8312(18) 0.1023(8) 0.051(5) Uani 0.5 1 d . . P D 1
O70 O 1.0059(9) 0.0794(10) 0.4602(5) 0.016(2) Uani 0.5 1 d . . P A 1
O71 O 0.6906(10) 0.0820(11) 0.5183(6) 0.022(2) Uani 0.5 1 d . . P A 1
O72 O 0.9360(15) -0.8607(13) -0.0502(8) 0.050(5) Uani 0.5 1 d . . P C 1
O73 O 0.8393(16) -0.9117(16) -0.0267(10) 0.055(5) Uani 0.5 1 d . U P C 2
O74 O 1.0136(15) -0.7445(15) -0.0376(10) 0.009(4) Uiso 0.25 1 d . . P C 2
O75 O 0.9122(14) 0.2889(14) 0.0851(10) 0.049(4) Uani 0.5 1 d . . P E 2
O76 O 0.8289(14) -0.9593(13) 0.1134(8) 0.017(3) Uiso 0.3333 1 d . . P C 1
O77 O 0.9902(13) 0.0336(11) 0.0950(7) 0.037(3) Uani 0.5 1 d . . P . .
O78 O 1.0679(18) -0.7403(18) 0.0145(11) 0.016(4) Uani 0.25 1 d . . P C 1
O79 O 0.9078(11) 0.2537(11) 0.1435(7) 0.030(3) Uiso 0.5 1 d . . P A 1

loop_
_atom_site_aniso_label
_atom_site_aniso_U_11
_atom_site_aniso_U_22
_atom_site_aniso_U_33
_atom_site_aniso_U_23
_atom_site_aniso_U_13
_atom_site_aniso_U_12
W1 0.00709(12) 0.00988(11) 0.00457(11) -0.00185(9) -0.00026(8) -0.00300(9)
W2 0.00951(12) 0.01108(12) 0.00379(11) -0.00144(9) -0.00039(9) -0.00349(9)
W7 0.00565(12) 0.01086(12) 0.00884(12) -0.00006(9) 0.00101(9) -0.00249(9)
W5 0.01046(12) 0.00937(12) 0.00614(12) -0.00170(9) -0.00240(9) -0.00182(9)
W6 0.00581(12) 0.01234(12) 0.01025(13) -0.00529(9) 0.00143(9) -0.00385(9)
W4 0.01161(13) 0.00991(12) 0.00403(12) -0.00165(9) -0.00201(9) -0.00334(9)
W3 0.01146(13) 0.01025(12) 0.00652(12) -0.00124(9) -0.00056(9) -0.00495(9)
W8 0.00543(12) 0.02011(14) 0.00707(12) -0.00148(10) -0.00176(9) -0.00424(10)
W9 0.00520(11) 0.01460(13) 0.00659(12) -0.00245(9) 0.00050(9) -0.00402(9)
W10 0.00596(12) 0.01435(13) 0.01561(14) -0.00053(10) 0.00238(10) -0.00044(9)
Sm1 0.00687(15) 0.01104(15) 0.00528(15) -0.00205(11) -0.00018(11) -0.00408(11)
O26 0.006(2) 0.020(2) 0.010(2) 0.0014(19) -0.0017(18) -0.0061(18)
O8 0.011(2) 0.016(2) 0.008(2) -0.0031(18) -0.0016(18) -0.0031(18)
O6 0.012(2) 0.009(2) 0.006(2) 0.0011(17) -0.0018(17) -0.0022(17)
Na1 0.0146(15) 0.0225(15) 0.0142(15) -0.0037(12) -0.0023(11) -0.0048(12)
Na2 0.0162(15) 0.0174(14) 0.0131(14) -0.0024(11) -0.0049(11) -0.0032(11)
Na3 0.0149(15) 0.0183(14) 0.0120(14) -0.0010(11) 0.0010(11) -0.0054(11)
Na4 0.0121(14) 0.0169(14) 0.0126(14) -0.0049(11) 0.0000(11) -0.0051(11)
Na5 0.0123(14) 0.0185(14) 0.0113(14) -0.0037(11) 0.0000(11) -0.0047(11)
O10 0.021(3) 0.014(2) 0.006(2) 0.0009(18) -0.0010(19) -0.008(2)
O17 0.013(2) 0.010(2) 0.007(2) -0.0003(17) -0.0037(18) -0.0031(17)
O28 0.010(2) 0.015(2) 0.011(2) -0.0060(19) 0.0015(18) -0.0045(18)
O30 0.009(2) 0.013(2) 0.010(2) -0.0025(18) 0.0006(18) -0.0040(18)
Na6 0.035(3) 0.017(2) 0.011(2) -0.0032(16) -0.0014(18) -0.0107(19)
Na7 0.0133(14) 0.0155(14) 0.0115(14) -0.0038(11) -0.0008(11) -0.0036(11)
O15 0.016(2) 0.016(2) 0.005(2) -0.0050(18) -0.0044(18) -0.0018(19)
O14 0.008(2) 0.016(2) 0.009(2) -0.0061(18) -0.0013(17) -0.0008(18)
O12 0.011(2) 0.012(2) 0.007(2) -0.0022(17) -0.0034(17) -0.0033(18)
O24 0.010(2) 0.026(3) 0.006(2) 0.003(2) -0.0012(18) -0.007(2)
O34 0.005(2) 0.021(3) 0.015(3) -0.002(2) 0.0041(18) -0.0008(19)
O33 0.009(2) 0.027(3) 0.011(2) 0.001(2) -0.0022(19) -0.006(2)
O35 0.015(3) 0.012(2) 0.018(3) -0.006(2) 0.003(2) -0.0029(19)
O80 0.010(2) 0.019(2) 0.014(3) -0.009(2) 0.0003(19) -0.0042(19)
O13 0.010(2) 0.011(2) 0.007(2) -0.0006(17) -0.0028(17) -0.0059(17)
O1 0.011(2) 0.010(2) 0.007(2) 0.0007(17) -0.0028(17) -0.0024(17)
O20 0.012(2) 0.012(2) 0.008(2) 0.0006(18) -0.0010(18) -0.0055(18)
O7 0.017(3) 0.011(2) 0.007(2) -0.0009(18) -0.0021(19) -0.0044(18)
O18 0.019(3) 0.010(2) 0.011(2) -0.0032(18) -0.002(2) -0.0019(19)
O32 0.009(2) 0.014(2) 0.013(2) 0.0045(19) 0.0031(19) -0.0013(18)
O16 0.019(3) 0.010(2) 0.011(2) -0.0024(18) -0.006(2) -0.0038(19)
O11 0.017(3) 0.020(3) 0.005(2) 0.0000(19) -0.0023(18) -0.006(2)
O5 0.010(2) 0.019(2) 0.011(2) -0.0041(19) 0.0013(18) -0.0078(19)
O4 0.010(2) 0.009(2) 0.010(2) -0.0019(17) 0.0004(18) -0.0041(17)
O2 0.013(2) 0.011(2) 0.011(2) -0.0044(18) 0.0010(18) -0.0047(18)
O21 0.007(2) 0.017(2) 0.007(2) -0.0047(18) 0.0017(17) -0.0044(18)
O27 0.009(2) 0.023(3) 0.014(3) -0.001(2) 0.0007(19) -0.007(2)
O48 0.016(3) 0.023(3) 0.008(2) -0.002(2) 0.0012(19) 0.001(2)
O3 0.011(2) 0.014(2) 0.005(2) -0.0014(18) 0.0011(17) -0.0045(18)
O19 0.008(2) 0.016(2) 0.008(2) -0.0035(18) -0.0035(17) -0.0047(18)
O29 0.014(2) 0.020(3) 0.015(3) -0.010(2) 0.002(2) -0.006(2)
O41 0.015(3) 0.019(3) 0.009(2) -0.001(2) -0.0013(19) -0.006(2)
O44 0.016(3) 0.021(3) 0.024(3) -0.008(2) 0.002(2) -0.009(2)
O55 0.012(2) 0.022(3) 0.020(3) -0.010(2) 0.002(2) -0.009(2)
O59 0.018(3) 0.017(2) 0.009(2) 0.0000(19) -0.005(2) -0.007(2)
O37 0.018(3) 0.014(2) 0.006(2) 0.0025(18) 0.0013(19) -0.0067(19)
O38 0.028(3) 0.032(3) 0.022(3) -0.010(3) 0.002(3) -0.015(3)
O39 0.012(3) 0.035(3) 0.026(3) -0.015(3) -0.010(2) 0.005(2)
O40 0.014(3) 0.024(3) 0.031(3) 0.001(2) 0.000(2) -0.009(2)
O23 0.016(3) 0.015(2) 0.012(2) 0.0009(19) -0.001(2) -0.003(2)
O22 0.009(2) 0.011(2) 0.006(2) -0.0009(17) -0.0009(17) -0.0031(17)
O42 0.012(2) 0.020(2) 0.005(2) -0.0027(18) -0.0003(18) -0.0067(19)
O43 0.016(3) 0.023(3) 0.019(3) -0.009(2) -0.002(2) 0.000(2)
O25 0.012(3) 0.032(3) 0.014(3) 0.000(2) -0.006(2) -0.009(2)
O45 0.018(3) 0.020(3) 0.040(4) -0.003(3) -0.001(3) -0.003(2)
O46 0.035(4) 0.022(3) 0.026(3) 0.002(3) 0.009(3) 0.001(3)
O47 0.012(2) 0.015(2) 0.013(2) -0.0029(19) 0.0006(19) -0.0050(19)
O31 0.003(2) 0.014(2) 0.010(2) -0.0025(18) -0.0013(17) -0.0008(17)
O49 0.018(3) 0.057(5) 0.015(3) 0.005(3) -0.001(2) -0.013(3)
O50 0.031(3) 0.020(3) 0.016(3) -0.002(2) 0.004(2) -0.004(2)
Na8 0.027(4) 0.028(4) 0.020(4) -0.004(3) 0.002(3) 0.001(3)
O51 0.014(3) 0.026(3) 0.012(3) -0.004(2) 0.004(2) -0.009(2)
O52 0.097(7) 0.016(3) 0.035(4) 0.004(3) -0.046(4) -0.015(4)
O53 0.016(3) 0.016(2) 0.010(2) -0.0003(19) 0.0017(19) -0.0006(19)
O54 0.017(3) 0.040(4) 0.046(5) 0.006(3) -0.005(3) -0.014(3)
O9 0.022(3) 0.013(2) 0.012(2) 0.0021(19) -0.001(2) -0.009(2)
O56 0.011(2) 0.016(2) 0.015(3) -0.002(2) -0.0042(19) -0.0037(19)
O57 0.022(3) 0.028(3) 0.030(4) -0.006(3) 0.001(3) -0.003(2)
Na9 0.025(3) 0.026(3) 0.026(3) -0.003(2) -0.003(2) -0.010(2)
O58 0.046(9) 0.031(7) 0.028(7) 0.006(6) -0.019(7) -0.019(7)
Na10 0.027(4) 0.019(3) 0.030(4) -0.001(3) 0.012(3) 0.000(3)
O36 0.015(3) 0.015(3) 0.034(4) 0.001(2) 0.006(2) 0.003(2)
O60 0.024(3) 0.021(3) 0.066(5) 0.010(3) -0.011(3) -0.010(3)
O61 0.030(4) 0.041(4) 0.019(3) -0.006(3) -0.002(3) 0.007(3)
O62 0.039(4) 0.039(4) 0.041(5) -0.007(3) -0.009(3) -0.003(3)
O63 0.090(7) 0.029(4) 0.068(6) -0.016(4) -0.040(6) -0.014(4)
O64 0.085(8) 0.075(8) 0.075(8) -0.023(6) -0.028(7) 0.048(6)
Na11 0.036(5) 0.047(5) 0.033(4) -0.012(4) 0.006(4) -0.015(4)
Na12 0.020(5) 0.027(5) 0.019(5) -0.005(4) 0.002(4) -0.004(4)
O65 0.028(8) 0.088(14) 0.016(7) 0.017(8) 0.007(6) -0.010(9)
O66 0.091(11) 0.168(17) 0.077(10) -0.007(10) 0.009(8) 0.000(11)
O67 0.019(7) 0.105(16) 0.029(8) -0.040(10) 0.000(6) -0.004(8)
O68 0.053(8) 0.115(13) 0.039(7) -0.049(8) 0.028(6) -0.055(9)
O69 0.024(8) 0.092(15) 0.022(8) 0.012(9) -0.005(6) -0.002(8)
O70 0.020(6) 0.028(6) 0.008(5) -0.007(4) 0.001(4) -0.016(5)
O71 0.017(6) 0.034(7) 0.015(6) 0.000(5) -0.002(5) -0.012(5)
O72 0.061(11) 0.048(9) 0.028(8) -0.019(7) -0.025(7) 0.035(8)
O73 0.056(5) 0.055(5) 0.055(5) -0.012(2) -0.004(2) -0.010(2)
O75 0.040(9) 0.047(10) 0.061(12) -0.020(9) -0.012(8) 0.006(7)
O77 0.054(10) 0.028(7) 0.028(7) -0.003(6) -0.017(7) -0.002(6)
O78 0.020(11) 0.021(11) 0.009(10) -0.003(8) -0.001(8) -0.006(9)

loop_
_atom_type_symbol
_atom_type_description
_atom_type_scat_dispersion_real
_atom_type_scat_dispersion_imag
_atom_type_scat_source
Na Na 0.0362 0.0249 'International Tables Vol C Tables 4.2.6.8 and 6.1.1.4'
O O 0.0106 0.0060 'International Tables Vol C Tables 4.2.6.8 and 6.1.1.4'
Sm Sm -0.1638 3.4418 'International Tables Vol C Tables 4.2.6.8 and 6.1.1.4'
W W -0.8490 6.8722 'International Tables Vol C Tables 4.2.6.8 and 6.1.1.4'

loop_
_geom_angle_atom_site_label_1
_geom_angle_atom_site_label_2
_geom_angle_atom_site_label_3
_geom_angle
_geom_angle_site_symmetry_1
_geom_angle_site_symmetry_3
_geom_angle_publ_flag
O6 W1 O14 84.2(2) . . ?
O6 W1 O12 154.7(2) . . ?
NA9b NA8b W4 114.0(2) . 1_655 ?
NA8b NA9b Na1 142.2(2) . . ?
NA9b NA8b Na6 170.7(3) . 1_655 ?
O76a NA12a O38 114.7(6) 1_565 . ?
O79a NA12a O38 147.9(7) . . ?
O76a NA12a O39 80.0(5) 1_565 . ?
O6 W1 O13 77.93(19) . . ?
O14 W1 O13 74.26(19) . . ?
O12 W1 O14 84.0(2) . . ?
O12 W1 O13 77.30(19) . . ?
O5 W1 O6 101.1(2) . . ?
O5 W1 O14 98.5(2) . . ?
O5 W1 O12 102.8(2) . . ?
O5 W1 O13 172.7(2) . . ?
O5 W1 O4 102.9(2) . . ?
O4 W1 O6 92.4(2) . . ?
O4 W1 O14 158.6(2) . . ?
O4 W1 O12 90.5(2) . . ?
O4 W1 O13 84.4(2) . . ?
O79a NA12a O39 94.9(6) . . ?
O76a NA12a O63 163.2(7) 1_565 . ?
O79a NA12a O63 79.7(6) . . ?
O79a NA12a Na11 62.9(6) . 1_565 ?
NA8b NA9b Na11 83.2(2) . 1_565 ?
NA12a O79a Na11 69.6(6) . 1_565 ?
O79a NA12a O76 96.7(7) . 1_565 ?
O70a Na1 O40 96.9(3) . . ?
O70a Na1 O45 84.0(4) . . ?
O70a Na1 O57 80.7(4) . . ?
O10 W2 O17 83.3(2) . . ?
O10 W2 O13 77.15(19) . . ?
O17 W2 O13 73.66(18) . . ?
O12 W2 O10 153.8(2) . . ?
O12 W2 O17 83.1(2) . . ?
O12 W2 O13 77.56(18) . . ?
O11 W2 O10 102.4(2) . . ?
O11 W2 O17 95.5(2) . . ?
O11 W2 O12 101.1(2) . . ?
O11 W2 O13 169.2(2) . . ?
O11 W2 O3 104.3(2) . . ?
O3 W2 O10 91.7(2) . . ?
O3 W2 O17 160.1(2) . . ?
O3 W2 O12 93.6(2) . . ?
O3 W2 O13 86.5(2) . . ?
O30 W7 O32 84.3(2) . . ?
O30 W7 O31 77.95(19) . . ?
O24 W7 O30 154.3(2) . . ?
O58b Na1 Na9 142.2(3) . . ?
O70a Na1 Na10 39.4(3) . . ?
O58b Na1 Na10 17.4(4) . . ?
NA9b Na1 Na10 147.95(18) . . ?
NA8b Na6 Na8 180.0(2) 1_455 2_755 ?
NA9b O38 Na8 82.4(3) . . ?
NA9b O39 Na1 101.0(3) . . ?
O65b Na10 Na1 85.2(5) . . ?
O58b Na10 Na1 41.8(7) . . ?
O71a Na10 Na1 89.6(4) . . ?
O24 W7 O32 83.3(2) . . ?
O24 W7 O31 77.08(19) . . ?
O32 W7 O31 74.71(19) . . ?
O23 W7 O30 101.6(2) . . ?
O23 W7 O24 102.4(2) . . ?
O23 W7 O32 97.8(2) . . ?
O23 W7 O22 103.2(2) . . ?
O23 W7 O31 172.5(2) . . ?
O22 W7 O30 92.0(2) . . ?
O22 W7 O24 91.5(2) . . ?
O22 W7 O32 159.0(2) . . ?
O22 W7 O31 84.3(2) . . ?
O17 W5 O15 154.5(2) . . ?
O17 W5 O14 86.4(2) . . ?
O17 W5 O13 77.11(19) . . ?
O17 W5 O16 88.6(2) . . ?
O15 W5 O14 86.6(2) . . ?
O15 W5 O13 77.37(19) . . ?
O15 W5 O16 87.2(2) . . ?
O14 W5 O13 76.68(19) . . ?
O18 W5 O17 102.7(2) . . ?
O18 W5 O15 102.8(2) . . ?
O18 W5 O14 104.4(2) . . ?
O18 W5 O13 178.9(2) . . ?
O18 W5 O16 101.1(2) . . ?
O16 W5 O14 154.5(2) . . ?
O16 W5 O13 77.82(19) . . ?
O28 W6 O30 154.4(2) . . ?
O28 W6 O35 83.8(2) . . ?
O28 W6 O31 77.64(19) . . ?
O30 W6 O35 84.4(2) . . ?
O30 W6 O31 77.35(19) . . ?
O35 W6 O31 74.4(2) . . ?
O21 W6 O28 92.4(2) . . ?
O21 W6 O30 90.0(2) . . ?
O21 W6 O35 157.6(2) . . ?
O21 W6 O31 83.19(19) . . ?
O29 W6 O28 102.9(2) . . ?
O29 W6 O30 101.3(2) . . ?
O29 W6 O35 99.4(2) . . ?
O29 W6 O21 103.0(2) . . ?
O29 W6 O31 173.7(2) . . ?
O70a Na10 Na1 41.6(3) . . ?
O71a Na10 O45 80.7(4) . . ?
O70a Na10 O45 81.8(4) . . ?
O65b Na10 O45 91.6(5) . . ?
O58b Na10 O45 76.6(7) . . ?
O65b Na10 O57 86.4(5) . 2_756 ?
O58b Na10 O57 96.1(8) . 2_756 ?
O70a Na10 O57 90.2(4) . 2_756 ?
O58b Na10 O61 146.7(8) . . ?
O58b Na10 O65 111.9(9) . . ?
O70a Na10 O71 116.7(5) . . ?
NA8b O60 Na6 111.5(3) 1_455 . ?
NA9b O63 Na8 92.3(4) . . ?
O68b Na11 Na9 108.2(5) . 1_545 ?
O75b Na11 Na9 63.5(7) 1_545 1_545 ?
O73b Na11 Na9 125.5(6) . 1_545 ?
O74b Na11 Na9 108.1(6) . 1_545 ?
O76a Na11 O64 100.7(6) . . ?
O74b Na11 O64 110.5(7) . . ?
O78a Na11 O64 119.1(7) . . ?
NA12a Na11 O64 123.9(5) 1_545 . ?
O73b Na11 O64 97.9(6) . . ?
O79a Na11 O64 82.7(5) 1_545 . ?
O72a Na11 O64 113.6(6) . . ?
O68b Na11 O64 67.2(6) . . ?
O75b Na11 O64 74.2(7) 1_545 . ?
O72a Na11 Na12 121.1(6) . 1_545 ?
O76a Na11 Na12 60.8(5) . 1_545 ?
O79a Na11 Na12 47.5(4) 1_545 1_545 ?
O74b Na11 O68 137.6(7) . . ?
O75b Na11 O68 127.3(8) 1_545 . ?
O68b Na11 O73 50.9(6) . . ?
O74b Na11 O73 89.8(7) . . ?
O75b Na11 O73 170.8(9) 1_545 . ?
O75b Na11 O74 88.7(9) 1_545 . ?
O72a Na11 O76 99.1(7) . . ?
O79a Na11 O76 88.1(6) 1_545 . ?
O75b Na11 O77 106.4(8) 1_545 1_545 ?
O74b Na11 O77 100.2(7) . 1_545 ?
O72a Na11 O77 85.2(6) . 1_545 ?
O76a Na11 O78 136.7(8) . . ?
O72a Na11 O78 80.9(8) . . ?
O79a Na11 O78 81.3(7) 1_545 . ?
NA12a Na11 O78 82.0(6) 1_545 . ?
O72a Na11 O79 160.3(7) . 1_545 ?
NA12a O77 Na11 76.7(7) . 1_565 ?
W4 NA8b Na6 62.02(12) 1_655 1_655 ?
O8 NA8b W4 31.49(15) 1_655 1_655 ?
O8 NA8b Na6 79.8(2) 1_655 1_655 ?
O8 NA8b Na9 93.0(3) 1_655 . ?
O8 W4 O6 154.3(2) . . ?
O8 W4 O15 84.4(2) . . ?
O8 W4 O13 77.77(19) . . ?
O8 W4 Na8 45.14(19) . 1_455 ?
O6 W4 O15 83.2(2) . . ?
O6 W4 O13 77.22(18) . . ?
O6 W4 Na8 160.48(18) . 1_455 ?
O15 W4 O13 74.19(18) . . ?
O15 W4 Na8 107.58(19) . 1_455 ?
O13 W4 Na8 120.92(17) . 1_455 ?
O1 W4 O8 92.8(2) . . ?
O1 W4 O6 90.8(2) . . ?
O1 W4 O15 158.9(2) . . ?
O1 W4 O13 84.8(2) . . ?
O1 W4 Na8 84.3(2) . 1_455 ?
O7 W4 O8 102.2(2) . . ?
O7 W4 O6 101.5(2) . . ?
O7 W4 O15 96.2(2) . . ?
O7 W4 O13 170.4(2) . . ?
O7 W4 O1 104.8(2) . . ?
O7 W4 Na8 61.9(2) . 1_455 ?
O8 W3 O13 77.34(19) . . ?
O8 W3 O16 82.8(2) . . ?
O10 W3 O8 153.7(2) . . ?
O10 W3 O13 77.2(2) . . ?
O10 W3 O16 84.3(2) . . ?
O16 W3 O13 74.47(19) . . ?
O2 W3 O8 91.5(2) . . ?
O2 W3 O10 92.6(2) . . ?
O2 W3 O13 84.8(2) . . ?
O2 W3 O16 159.3(2) . . ?
O9 W3 O8 101.5(2) . . ?
O9 W3 O10 102.7(2) . . ?
O9 W3 O13 171.3(2) . . ?
O9 W3 O16 96.8(2) . . ?
O9 W3 O2 103.9(2) . . ?
O26 W8 O33 83.1(2) . . ?
O26 W8 O31 77.1(2) . . ?
O24 W8 O26 153.8(2) . . ?
O24 W8 O33 84.0(2) . . ?
O24 W8 O31 77.5(2) . . ?
O33 W8 O31 74.54(19) . . ?
O19 W8 O26 91.7(2) . . ?
O19 W8 O24 92.4(2) . . ?
O19 W8 O33 159.6(2) . . ?
O19 W8 O31 85.05(19) . . ?
O25 W8 O26 100.9(2) . . ?
O38 NA8b W4 111.1(3) . 1_655 ?
O38 NA8b O8 79.6(3) . 1_655 ?
O38 NA9b Na1 101.9(2) . . ?
O25 W8 O24 103.1(2) . . ?
O25 W8 O33 96.5(3) . . ?
O25 W8 O19 103.9(3) . . ?
O38 NA8b Na6 125.8(3) . 1_655 ?
O38 NA9b Na8 51.2(2) . . ?
O38 NA9b O54 112.4(3) . . ?
O38 NA8b Na9 46.4(2) . . ?
O38 NA9b Na11 113.1(3) . 1_565 ?
O38 NA9b O77 74.2(4) . . ?
O39 NA9b Na1 40.47(18) . . ?
O39 NA9b O38 103.5(3) . . ?
O39 NA12a O38 84.7(4) . . ?
O39 NA9b Na8 152.7(3) . . ?
O39 NA9b O54 79.9(3) . . ?
O39 NA12a O63 116.6(5) . . ?
O39 NA9b Na11 101.6(3) . 1_565 ?
O39 NA9b O77 98.0(5) . . ?
O25 W8 O31 170.9(2) . . ?
O26 W9 O28 153.6(2) . . ?
O26 W9 O34 84.0(2) . . ?
O26 W9 O31 76.77(19) . . ?
O28 W9 O34 83.0(2) . . ?
O28 W9 O31 77.59(19) . . ?
O34 W9 O31 74.31(19) . . ?
O20 W9 O26 91.9(2) . . ?
O20 W9 O28 91.9(2) . . ?
O20 W9 O34 158.6(2) . . ?
O20 W9 O31 84.3(2) . . ?
O27 W9 O26 101.7(2) . . ?
O27 W9 O28 102.6(2) . . ?
O27 W9 O34 96.7(2) . . ?
O27 W9 O20 104.7(2) . . ?
O27 W9 O31 170.9(2) . . ?
O34 W10 O33 87.2(2) . . ?
O34 W10 O35 87.3(2) . . ?
O34 W10 O32 155.0(2) . . ?
O34 W10 O31 77.7(2) . . ?
O33 W10 O32 87.1(2) . . ?
O33 W10 O31 77.5(2) . . ?
O35 W10 O33 154.9(2) . . ?
O35 W10 O32 87.7(2) . . ?
O35 W10 O31 77.5(2) . . ?
O32 W10 O31 77.3(2) . . ?
O36 W10 O34 102.8(3) . . ?
O36 W10 O33 102.5(3) . . ?
O36 W10 O35 102.6(3) . . ?
O36 W10 O32 102.2(3) . . ?
O36 W10 O31 179.5(3) . . ?
O20 Sm1 O1 139.71(17) . . ?
O20 Sm1 O4 145.47(17) . . ?
O20 Sm1 O3 78.95(17) . . ?
O4 Sm1 O1 73.50(16) . . ?
O4 Sm1 O3 74.64(17) . . ?
O2 Sm1 O1 73.88(16) . . ?
O2 Sm1 O20 76.34(17) . . ?
O2 Sm1 O4 116.25(17) . . ?
O2 Sm1 O3 74.14(17) . . ?
O21 Sm1 O1 143.96(16) . . ?
O21 Sm1 O20 74.19(17) . . ?
O21 Sm1 O4 77.19(16) . . ?
O21 Sm1 O2 139.46(17) . . ?
O21 Sm1 O3 73.38(17) . . ?
O21 Sm1 O19 117.21(17) . . ?
O3 Sm1 O1 117.24(16) . . ?
O19 Sm1 O1 74.13(16) . . ?
O19 Sm1 O20 74.54(17) . . ?
O19 Sm1 O4 137.13(17) . . ?
O19 Sm1 O2 80.10(17) . . ?
O19 Sm1 O3 146.60(17) . . ?
O22 Sm1 O1 77.31(16) . . ?
O22 Sm1 O20 117.01(16) . . ?
O22 Sm1 O4 71.96(16) . . ?
O22 Sm1 O2 145.53(17) . . ?
O22 Sm1 O21 74.00(17) . . ?
O22 Sm1 O3 137.37(17) . . ?
O22 Sm1 O19 74.11(17) . . ?
W9 O26 W8 115.1(2) . . ?
W4 O8 W3 114.6(3) . . ?
W4 O8 Na8 103.4(3) . 1_455 ?
W3 O8 Na8 135.1(3) . 1_455 ?
W1 O6 W4 114.3(2) . . ?
O39 Na1 O40 88.2(3) . . ?
O39 Na1 O45 99.1(2) . . ?
O39 Na1 O54 84.8(3) . . ?
O39 Na1 O57 96.8(2) . . ?
O39 Na1 Na9 38.53(19) . . ?
O39 Na1 O58 160.1(4) . . ?
O39 Na1 Na10 145.2(2) . . ?
O39 Na1 O70 174.5(3) . . ?
O40 Na1 O45 77.0(2) . . ?
O40 Na1 O57 96.0(2) . . ?
O40 Na1 Na9 126.7(2) . . ?
O40 Na1 O58 87.7(4) . . ?
O40 Na1 Na10 73.9(2) . . ?
O45 Na1 Na9 107.4(2) . . ?
O45 Na1 O58 61.0(4) . . ?
O45 Na1 Na10 48.4(2) . . ?
O54 Na1 O40 161.4(3) . . ?
O54 Na1 O45 87.2(3) . . ?
O54 Na1 O57 101.9(3) . . ?
O54 Na1 Na9 49.2(2) . . ?
O54 Na1 O58 93.1(4) . . ?
O54 Na1 Na10 102.8(3) . . ?
O54 Na1 O70 91.0(3) . . ?
O57 Na1 O45 162.4(3) . . ?
O57 Na1 Na9 89.8(2) . . ?
O57 Na1 O58 103.0(4) . . ?
O57 Na1 Na10 114.3(2) . . ?
Na5 Na2 Na4 113.93(11) . . ?
O80 Na2 Na4 42.35(15) . . ?
O80 Na2 Na5 125.40(17) . . ?
O80 Na2 O44 104.5(2) . . ?
O80 Na2 O50 99.4(2) . . ?
O80 Na2 O62 82.4(2) . . ?
O41 Na2 Na4 139.56(18) . . ?
O41 Na2 Na5 41.13(15) . . ?
O41 Na2 O80 165.7(2) . . ?
O41 Na2 O44 89.8(2) . . ?
O41 Na2 O50 84.3(2) . . ?
O41 Na2 O62 84.1(2) . . ?
O44 Na2 Na4 88.70(18) . . ?
O44 Na2 Na5 126.26(18) . . ?
O44 Na2 O50 77.1(2) . . ?
O44 Na2 O62 156.3(3) . . ?
O47 Na2 Na4 44.39(14) . . ?
O47 Na2 Na5 85.04(16) . . ?
O47 Na2 O80 86.4(2) . . ?
O47 Na2 O41 95.8(2) . . ?
O47 Na2 O44 79.1(2) . . ?
O47 Na2 O50 156.2(2) . . ?
O47 Na2 O62 78.8(2) . . ?
O50 Na2 Na4 134.31(19) . . ?
O50 Na2 Na5 109.33(18) . . ?
O50 Na2 O62 124.7(3) . . ?
O62 Na2 Na4 81.4(2) . . ?
O62 Na2 Na5 43.0(2) . . ?
O48 Na3 Na7 48.92(16) . . ?
O48 Na3 O59 91.1(2) . . ?
O48 Na3 O40 97.5(2) . . ?
O48 Na3 O46 87.9(2) . . ?
O48 Na3 O52 174.0(3) . . ?
O48 Na3 O53 73.9(2) . . ?
O59 Na3 Na7 48.43(14) . . ?
O59 Na3 O53 73.01(19) . . ?
O40 Na3 Na7 119.61(19) . . ?
O40 Na3 O59 148.3(2) . . ?
O40 Na3 O53 80.1(2) . . ?
O46 Na3 Na7 116.2(2) . . ?
O46 Na3 O59 101.9(2) . . ?
O46 Na3 O40 108.9(2) . . ?
O46 Na3 O53 160.8(3) . . ?
O52 Na3 Na7 125.9(3) . . ?
O52 Na3 O59 82.9(3) . . ?
O52 Na3 O40 88.0(3) . . ?
O52 Na3 O46 92.7(3) . . ?
O52 Na3 O53 104.8(3) . . ?
O53 Na3 Na7 46.54(15) . . ?
Na7 Na4 Na2 124.76(11) . . ?
O80 Na4 Na2 41.73(14) . . ?
O80 Na4 Na7 99.58(16) . . ?
O80 Na4 O43 110.9(2) . . ?
O80 Na4 O47 83.19(19) . . ?
O80 Na4 O56 90.5(2) . . ?
O55 Na4 Na2 98.85(18) . . ?
O55 Na4 Na7 120.78(18) . . ?
O55 Na4 O80 87.4(2) . . ?
O55 Na4 O42 90.3(2) . . ?
O55 Na4 O43 78.7(2) . . ?
O55 Na4 O47 100.0(2) . . ?
O55 Na4 O56 165.6(2) . . ?
O42 Na4 Na2 119.94(16) . . ?
O42 Na4 Na7 98.20(16) . . ?
O42 Na4 O80 160.5(2) . . ?
O42 Na4 O43 87.6(2) . . ?
O42 Na4 O47 78.17(19) . . ?
O42 Na4 O56 96.3(2) . . ?
O43 Na4 Na2 152.47(19) . . ?
O43 Na4 Na7 43.70(14) . . ?
O47 Na4 Na2 41.77(14) . . ?
O47 Na4 Na7 139.21(17) . . ?
O47 Na4 O43 165.7(2) . . ?
O56 Na4 Na2 88.96(16) . . ?
O56 Na4 Na7 45.60(14) . . ?
O56 Na4 O43 88.7(2) . . ?
O56 Na4 O47 94.0(2) . . ?
Na5 Na5 Na2 120.62(14) 2_645 . ?
O41 Na5 Na2 41.79(14) . . ?
O41 Na5 Na5 87.57(18) . 2_645 ?
O41 Na5 O37 89.8(2) . 2_645 ?
O41 Na5 O62 86.2(2) . . ?
O41 Na5 O64 161.5(4) . . ?
O37 Na5 Na2 131.36(17) 2_645 . ?
O37 Na5 Na2 94.73(17) . . ?
O37 Na5 Na5 40.84(14) 2_645 2_645 ?
O37 Na5 Na5 43.25(14) . 2_645 ?
O37 Na5 O41 86.5(2) . . ?
O37 Na5 O37 84.1(2) . 2_645 ?
O37 Na5 O49 166.9(3) . . ?
O37 Na5 O62 103.3(3) . . ?
O37 Na5 O64 83.3(4) . . ?
O49 Na5 Na2 97.5(2) . . ?
O49 Na5 Na5 124.8(2) . 2_645 ?
O49 Na5 O41 99.4(3) . . ?
O49 Na5 O37 84.2(2) . 2_645 ?
O49 Na5 O62 88.9(3) . . ?
O49 Na5 O64 93.8(4) . . ?
O62 Na5 Na2 44.5(2) . . ?
O54 NA9b Na1 42.24(18) . . ?
O62 Na5 Na5 146.3(3) . 2_645 ?
O62 Na5 O37 171.3(3) . 2_645 ?
O62 Na5 O64 81.2(4) . . ?
O64 Na5 Na2 123.8(3) . . ?
O64 Na5 Na5 95.5(4) . 2_645 ?
O54 NA9b Na8 116.7(3) . . ?
O54 NA9b Na11 132.6(3) . 1_565 ?
Na10 O70a Na1 99.0(5) . . ?
Na10 O58b Na1 120.8(9) . . ?
O60 NA8b W4 84.2(3) 1_655 1_655 ?
O60 NA8b O8 85.5(3) 1_655 1_655 ?
O60 NA8b Na6 34.6(2) 1_655 1_655 ?
O60 NA8b O38 94.2(4) 1_655 . ?
O60 NA8b Na9 139.8(4) 1_655 . ?
O60 NA8b O66 103.3(5) 1_655 . ?
O63 NA8b W4 80.9(3) . 1_655 ?
O63 NA8b O8 77.3(3) . 1_655 ?
O63 NA9b Na1 123.3(3) . . ?
O63 NA8b Na6 138.4(4) . 1_655 ?
O63 NA8b O38 83.4(4) . . ?
O63 NA12a O38 71.9(4) . . ?
O63 NA9b O38 88.3(4) . . ?
O63 NA9b O39 161.2(4) . . ?
O63 NA9b Na8 44.2(3) . . ?
O63 NA9b O54 82.1(3) . . ?
O63 NA8b Na9 43.5(3) . . ?
O63 NA8b O60 162.8(5) . 1_655 ?
O63 NA9b Na11 86.7(3) . 1_565 ?
O63 NA8b O66 84.7(5) . . ?
O63 NA9b O77 99.2(5) . . ?
O64 Na5 O37 104.5(3) . 2_645 ?
W3 O10 W2 114.8(3) . . ?
W5 O17 W2 115.7(2) . . ?
W6 O28 W9 114.6(3) . . ?
W6 O30 W7 114.2(2) . . ?
O7 Na6 O7 180.0 2_655 . ?
O7 Na6 Na8 54.48(17) . 1_455 ?
O7 Na6 Na8 54.48(17) 2_655 2_755 ?
O7 Na6 Na8 125.52(17) 2_655 1_455 ?
O7 Na6 Na8 125.52(17) . 2_755 ?
O50 Na6 O7 96.65(18) . . ?
O50 Na6 O7 83.35(18) . 2_655 ?
O50 Na6 O7 96.65(18) 2_655 2_655 ?
O50 Na6 O7 83.35(18) 2_655 . ?
O50 Na6 O50 180.0 . 2_655 ?
O50 Na6 Na8 104.76(18) 2_655 2_755 ?
O50 Na6 Na8 75.24(18) . 2_755 ?
O50 Na6 Na8 75.24(18) 2_655 1_455 ?
O50 Na6 Na8 104.76(18) . 1_455 ?
O60 Na6 O7 95.6(2) . 2_655 ?
O60 Na6 O7 84.4(2) 2_655 2_655 ?
O60 Na6 O7 84.4(2) . . ?
O60 Na6 O7 95.6(2) 2_655 . ?
O60 Na6 O50 93.2(2) 2_655 . ?
O60 Na6 O50 93.2(2) . 2_655 ?
O60 Na6 O50 86.8(2) . . ?
O60 Na6 O50 86.8(2) 2_655 2_655 ?
O60 Na6 Na8 33.9(2) . 1_455 ?
O60 Na6 Na8 146.1(2) . 2_755 ?
O60 Na6 Na8 33.9(2) 2_655 2_755 ?
O60 Na6 Na8 146.1(2) 2_655 1_455 ?
O60 Na6 O60 180.0 2_655 . ?
Na3 Na7 Na4 125.93(12) . . ?
O48 Na7 Na3 47.63(15) . . ?
O48 Na7 Na4 78.91(16) . . ?
O48 Na7 O56 91.8(2) . . ?
O59 Na7 Na3 49.86(15) . . ?
O59 Na7 Na4 143.25(18) . . ?
O59 Na7 O48 91.2(2) . . ?
O59 Na7 O56 171.6(2) . . ?
O43 Na7 Na3 106.68(18) . . ?
O43 Na7 Na4 47.53(16) . . ?
O43 Na7 O48 80.7(2) . . ?
O43 Na7 O59 96.2(2) . . ?
O43 Na7 O56 92.0(2) . . ?
O51 Na7 Na3 132.00(19) . . ?
O51 Na7 Na4 101.63(18) . . ?
O51 Na7 O48 178.8(2) . . ?
O51 Na7 O59 89.0(2) . . ?
O51 Na7 O43 100.5(2) . . ?
O51 Na7 O56 87.8(2) . . ?
O53 Na7 Na3 51.59(16) . . ?
O53 Na7 Na4 132.45(18) . . ?
O53 Na7 O48 76.5(2) . . ?
O53 Na7 O59 77.3(2) . . ?
O53 Na7 O43 156.0(2) . . ?
O53 Na7 O51 102.4(2) . . ?
O53 Na7 O56 95.8(2) . . ?
O56 Na7 Na3 128.97(18) . . ?
O56 Na7 Na4 45.08(14) . . ?
W5 O15 W4 116.0(2) . . ?
W5 O14 W1 116.2(2) . . ?
W2 O12 W1 114.2(2) . . ?
W8 O24 W7 114.6(3) . . ?
W10 O34 W9 115.6(2) . . ?
W10 O33 W8 114.8(3) . . ?
W10 O35 W6 116.4(3) . . ?
Na2 O80 Na4 95.9(2) . . ?
W1 O13 W4 89.89(17) . . ?
W1 O13 W3 174.5(2) . . ?
W2 O13 W1 90.14(16) . . ?
W2 O13 W4 174.0(2) . . ?
W2 O13 W3 89.89(17) . . ?
W5 O13 W1 92.85(18) . . ?
W5 O13 W2 93.56(17) . . ?
W5 O13 W4 92.44(17) . . ?
W5 O13 W3 92.62(17) . . ?
W3 O13 W4 89.50(16) . . ?
W4 O1 Sm1 129.4(2) . . ?
W9 O20 Sm1 129.6(2) . . ?
W4 O7 Na6 133.3(3) . . ?
W10 O32 W7 115.1(2) . . ?
W5 O16 W3 115.1(2) . . ?
W1 O4 Sm1 130.3(2) . . ?
W3 O2 Sm1 129.7(3) . . ?
W6 O21 Sm1 130.9(2) . . ?
Na3 O48 Na7 83.5(2) . . ?
W2 O3 Sm1 128.0(2) . . ?
W8 O19 Sm1 128.5(2) . . ?
Na5 O41 Na2 97.1(2) . . ?
Na7 O59 Na3 81.72(19) . . ?
Na5 O37 Na5 95.9(2) . 2_645 ?
Na1 O39 Na12 125.1(4) . . ?
Na1 O40 Na3 125.7(3) . . ?
W7 O22 Sm1 130.0(2) . . ?
Na7 O43 Na4 88.8(2) . . ?
Na1 O45 Na10 87.9(3) . . ?
Na2 O47 Na4 93.8(2) . . ?
W7 O31 W6 89.90(17) . . ?
W7 O31 W9 174.7(2) . . ?
W8 O31 W7 89.98(17) . . ?
W8 O31 W6 175.1(2) . . ?
W8 O31 W9 90.24(17) . . ?
W9 O31 W6 89.44(17) . . ?
W10 O31 W7 92.89(18) . . ?
W10 O31 W6 91.70(18) . . ?
W10 O31 W8 93.20(17) . . ?
W10 O31 W9 92.38(17) . . ?
Na6 O50 Na2 128.8(3) . . ?
Na7 O53 Na3 81.87(19) . . ?
Na1 O54 Na9 88.5(3) . . ?
Na4 O56 Na7 89.31(19) . . ?
Na1 O57 Na10 118.2(3) . 2_756 ?
O45 Na10 Na1 43.75(18) . . ?
O57 Na10 Na1 127.5(3) 2_756 . ?
O57 Na10 O45 171.2(4) 2_756 . ?
O57 Na10 O71 99.9(4) 2_756 . ?
O61 Na10 Na1 128.7(4) . . ?
O61 Na10 O45 85.0(3) . . ?
O61 Na10 O57 103.8(4) . 2_756 ?
O61 Na10 O65 96.0(6) . . ?
O61 Na10 O70 158.6(5) . . ?
O61 Na10 O71 77.4(4) . . ?
Na5 O62 Na2 92.5(3) . . ?
Na5 O64 Na11 152.4(7) . . ?
O64 Na11 Na9 120.7(4) . 1_545 ?
O77 Na11 Na9 44.1(4) 1_545 1_545 ?
O77 Na11 O64 149.2(7) 1_545 . ?
O77 Na11 Na12 37.9(5) 1_545 1_545 ?
O77 Na11 O68 90.9(7) 1_545 . ?
O77 Na11 O73 82.8(6) 1_545 . ?
O77 Na11 O76 50.6(6) 1_545 . ?
O77 Na11 O78 86.6(7) 1_545 . ?
O77 Na11 O79 85.4(6) 1_545 1_545 ?
Na11 NA9b Na1 134.6(2) 1_565 . ?
Na11 NA12a O38 139.2(5) 1_565 . ?
Na11 O77 Na9 94.5(6) 1_565 . ?
Na11 NA12a O39 127.9(5) 1_565 . ?
Na11 NA12a O63 105.5(5) 1_565 . ?
Na11 O76a Na12 60.2(5) . 1_545 ?
Na11 NA12a O76 59.0(5) 1_565 1_565 ?
O66 NA8b W4 88.3(5) . 1_655 ?
O66 NA8b O8 118.7(6) . 1_655 ?
O66 NA8b Na6 76.4(4) . 1_655 ?
O66 NA8b O38 155.2(5) . . ?
O66 NA8b Na9 112.4(4) . . ?
O77 NA9b Na1 137.4(4) . . ?
O77 NA12a O38 78.7(7) . . ?
O77 NA12a O39 116.7(8) . . ?
O77 NA9b Na8 67.7(5) . . ?
O77 NA9b O54 173.3(5) . . ?
O77 NA12a O63 114.9(8) . . ?
O77 NA12a Na11 65.4(7) . 1_565 ?
O77 NA9b Na11 41.4(4) . 1_565 ?
O77 NA12a O76 54.7(8) . 1_565 ?
O77 NA12a O79 128.3(9) . . ?

loop_
_geom_bond_atom_site_label_1
_geom_bond_atom_site_label_2
_geom_bond_distance
_geom_bond_site_symmetry_2
_geom_bond_publ_flag
NA8b W4 3.596(8) 1_655 ?
NA8b O8 2.620(9) 1_655 ?
W1 O6 1.941(5) . ?
NA8b Na6 3.889(7) 1_655 ?
W1 O14 2.003(5) . ?
W1 O12 1.954(5) . ?
W1 O13 2.317(5) . ?
W1 O5 1.745(5) . ?
W1 O4 1.790(5) . ?
NA8b Na9 3.159(9) . ?
O58b Na10 1.242(18) . ?
NA8b O60 2.330(11) 1_655 ?
NA9b O63 2.177(12) . ?
NA8b O63 2.202(12) . ?
NA12a Na11 2.506(14) 1_565 ?
O75b Na11 1.68(2) 1_565 ?
O79a Na11 2.379(17) 1_565 ?
NA9b Na11 3.534(11) 1_565 ?
O76a Na12 2.52(2) 1_545 ?
NA8b O66 2.473(18) . ?
NA12a O76 2.52(2) 1_565 ?
NA9b O77 2.469(16) . ?
NA12a O77 1.581(18) . ?
NA12a O79 1.970(17) . ?
W2 O10 1.952(5) . ?
W2 O17 2.049(5) . ?
W2 O12 1.948(5) . ?
W2 O13 2.311(5) . ?
W2 O11 1.726(5) . ?
W2 O3 1.783(5) . ?
W7 O30 1.960(5) . ?
W7 O24 1.954(5) . ?
W7 O32 2.013(5) . ?
W7 O23 1.743(5) . ?
W7 O22 1.782(5) . ?
W7 O31 2.316(5) . ?
W5 O17 1.902(5) . ?
W5 O15 1.905(5) . ?
W5 O14 1.919(5) . ?
W5 O13 2.279(5) . ?
W5 O18 1.731(5) . ?
W5 O16 1.909(5) . ?
W6 O28 1.944(5) . ?
W6 O30 1.958(5) . ?
W6 O35 1.987(5) . ?
W6 O21 1.793(5) . ?
W6 O29 1.739(5) . ?
W6 O31 2.342(5) . ?
W4 O8 1.931(5) . ?
W4 O6 1.965(5) . ?
W4 O15 2.016(5) . ?
W4 O13 2.328(5) . ?
W4 O1 1.793(5) . ?
W4 O7 1.732(5) . ?
W4 Na8 3.596(8) 1_455 ?
W3 O8 1.960(5) . ?
W3 O10 1.934(5) . ?
W3 O13 2.323(5) . ?
W3 O16 2.034(5) . ?
W3 O2 1.793(5) . ?
W3 O9 1.727(5) . ?
W8 O26 1.950(5) . ?
W8 O24 1.935(5) . ?
W8 O33 2.031(6) . ?
W8 O19 1.798(5) . ?
W8 O25 1.752(5) . ?
W8 O31 2.314(5) . ?
W9 O26 1.949(5) . ?
W9 O28 1.962(5) . ?
W9 O34 2.019(5) . ?
W9 O20 1.788(5) . ?
W9 O27 1.733(5) . ?
W9 O31 2.330(5) . ?
W10 O34 1.906(5) . ?
W10 O33 1.925(6) . ?
W10 O35 1.910(6) . ?
W10 O32 1.928(5) . ?
W10 O31 2.274(5) . ?
W10 O36 1.727(6) . ?
Sm1 O1 2.454(5) . ?
Sm1 O20 2.429(5) . ?
Sm1 O4 2.433(5) . ?
Sm1 O2 2.427(5) . ?
Sm1 O21 2.413(5) . ?
Sm1 O3 2.437(5) . ?
Sm1 O19 2.427(5) . ?
Sm1 O22 2.409(5) . ?
O8 Na8 2.620(9) 1_455 ?
Na1 O39 2.347(7) . ?
Na1 O40 2.422(7) . ?
Na1 O45 2.468(7) . ?
Na1 O54 2.387(8) . ?
Na1 O57 2.465(7) . ?
Na1 Na9 3.550(7) . ?
Na1 O58 2.768(16) . ?
Na1 Na10 3.567(8) . ?
Na1 O70 2.398(11) . ?
Na2 Na4 3.597(4) . ?
Na2 Na5 3.577(4) . ?
Na2 O80 2.407(6) . ?
Na2 O41 2.402(6) . ?
Na2 O44 2.481(7) . ?
Na2 O47 2.402(6) . ?
Na2 O50 2.491(7) . ?
Na2 O62 2.508(9) . ?
Na3 Na7 3.177(4) . ?
Na3 O48 2.363(6) . ?
Na3 O59 2.454(6) . ?
Na3 O40 2.438(7) . ?
Na3 O46 2.428(8) . ?
Na3 O52 2.377(8) . ?
Na3 O53 2.515(6) . ?
Na4 Na7 3.461(4) . ?
Na4 O80 2.436(6) . ?
Na4 O55 2.353(6) . ?
Na4 O42 2.434(6) . ?
Na4 O43 2.553(7) . ?
Na4 O47 2.522(6) . ?
Na4 O56 2.451(6) . ?
Na5 Na5 3.558(6) 2_645 ?
Na5 O41 2.371(6) . ?
Na5 O37 2.451(6) 2_645 ?
Na5 O37 2.339(6) . ?
Na5 O49 2.362(7) . ?
Na5 O62 2.442(9) . ?
Na5 O64 2.445(11) . ?
Na6 O7 2.465(5) . ?
Na6 O7 2.465(5) 2_655 ?
Na6 O50 2.455(6) . ?
Na6 O50 2.455(6) 2_655 ?
Na6 Na8 3.889(7) 2_755 ?
Na6 Na8 3.889(7) 1_455 ?
Na6 O60 2.374(7) 2_655 ?
Na6 O60 2.374(7) . ?
Na7 O48 2.411(6) . ?
Na7 O59 2.402(6) . ?
Na7 O43 2.392(6) . ?
Na7 O51 2.334(6) . ?
Na7 O53 2.329(6) . ?
Na7 O56 2.473(6) . ?
O37 Na5 2.451(6) 2_645 ?
O38 Na8 2.484(10) . ?
O38 Na9 2.306(9) . ?
O38 Na12 2.744(13) . ?
O39 Na9 2.253(9) . ?
O39 Na12 2.565(13) . ?
O45 Na10 2.667(11) . ?
O54 Na9 2.689(10) . ?
O57 Na10 2.522(11) 2_756 ?
Na10 O57 2.522(11) 2_756 ?
Na10 O61 2.235(9) . ?
Na10 O65 2.28(2) . ?
Na10 O70 2.291(14) . ?
Na10 O71 2.544(15) . ?
O60 Na8 2.330(11) 1_455 ?
O63 Na12 2.573(15) . ?
O64 Na11 2.597(13) . ?
Na11 Na9 3.535(11) 1_545 ?
Na11 Na12 2.506(14) 1_545 ?
Na11 O68 2.473(15) . ?
Na11 O72 2.270(17) . ?
Na11 O73 2.53(2) . ?
Na11 O74 2.32(2) . ?
Na11 O75 1.68(2) 1_545 ?
Na11 O76 2.476(19) . ?
Na11 O77 2.343(17) 1_545 ?
Na11 O78 2.56(2) . ?
Na11 O79 2.379(17) 1_545 ?
O77 Na11 2.342(17) 1_565 ?

loop_
_geom_torsion_atom_site_label_1
_geom_torsion_atom_site_label_2
_geom_torsion_atom_site_label_3
_geom_torsion_atom_site_label_4
_geom_torsion
_geom_torsion_site_symmetry_1
_geom_torsion_site_symmetry_2
_geom_torsion_site_symmetry_3
_geom_torsion_site_symmetry_4
_geom_torsion_publ_flag
NA8b W4 O1 Sm1 120.2(3) 1_455 . . . ?
NA8b W4 O7 Na6 -84.2(4) 1_455 . . . ?
O79a NA12a O77 Na11 0.4(11) . . . 1_565 ?
O76a NA12a O77 Na11 68.3(6) 1_565 . . 1_565 ?
O26 W8 O19 Sm1 -77.4(3) . . . . ?
O26 W9 O20 Sm1 76.4(3) . . . . ?
O8 W4 O1 Sm1 75.8(3) . . . . ?
O8 W4 O7 Na6 -63.2(4) . . . . ?
O8 W3 O2 Sm1 -78.4(3) . . . . ?
O6 W1 O4 Sm1 76.6(3) . . . . ?
O6 W4 O1 Sm1 -78.8(3) . . . . ?
O6 W4 O7 Na6 106.7(4) . . . . ?
Na1 O58b Na10 O65b 54.3(11) . . . . ?
O10 W2 O3 Sm1 -78.8(3) . . . . ?
O10 W3 O2 Sm1 75.7(3) . . . . ?
O17 W2 O3 Sm1 -4.1(8) . . . . ?
O28 W6 O21 Sm1 76.0(3) . . . . ?
O28 W9 O20 Sm1 -77.4(3) . . . . ?
O30 W7 O22 Sm1 76.5(3) . . . . ?
O30 W6 O21 Sm1 -78.5(3) . . . . ?
O15 W4 O1 Sm1 -5.8(8) . . . . ?
O15 W4 O7 Na6 22.4(4) . . . . ?
O14 W1 O4 Sm1 -3.6(8) . . . . ?
O12 W1 O4 Sm1 -78.2(3) . . . . ?
O12 W2 O3 Sm1 75.5(3) . . . . ?
O24 W7 O22 Sm1 -78.0(3) . . . . ?
O24 W8 O19 Sm1 76.8(3) . . . . ?
O34 W9 O20 Sm1 -1.8(8) . . . . ?
O33 W8 O19 Sm1 -2.5(8) . . . . ?
O35 W6 O21 Sm1 -3.4(8) . . . . ?
O13 W1 O4 Sm1 -1.0(3) . . . . ?
O13 W2 O3 Sm1 -1.8(3) . . . . ?
O13 W4 O1 Sm1 -1.7(3) . . . . ?
O13 W3 O2 Sm1 -1.2(3) . . . . ?
O1 W4 O7 Na6 -159.4(3) . . . . ?
O7 W4 O1 Sm1 179.1(3) . . . . ?
O32 W7 O22 Sm1 -2.9(8) . . . . ?
O16 W3 O2 Sm1 -5.0(8) . . . . ?
O11 W2 O3 Sm1 177.9(3) . . . . ?
O5 W1 O4 Sm1 178.6(3) . . . . ?
O27 W9 O20 Sm1 179.0(3) . . . . ?
O29 W6 O21 Sm1 179.9(3) . . . . ?
O23 W7 O22 Sm1 178.9(3) . . . . ?
O25 W8 O19 Sm1 -179.1(3) . . . . ?
O31 W7 O22 Sm1 -1.2(3) . . . . ?
O31 W6 O21 Sm1 -1.3(3) . . . . ?
O31 W8 O19 Sm1 -0.4(3) . . . . ?
O31 W9 O20 Sm1 -0.1(3) . . . . ?
Na1 O58b Na10 O45 -32.0(7) . . . . ?
Na1 O58b Na10 O57 142.9(7) . . . 2_756 ?
Na1 O58b Na10 O61 -90.3(16) . . . . ?
O38 NA12a O77 Na11 -160.1(5) . . . 1_565 ?
O39 NA12a O77 Na11 121.8(6) . . . 1_565 ?
O9 W3 O2 Sm1 179.4(3) . . . . ?
O63 NA12a O77 Na11 -96.4(7) . . . 1_565 ?
